data_2243076
loop_
_publ_author_name
'Jumaah, Maadh'
'Kwong, Huey Chong'
'Khairuddean, Melati'

_publ_section_title
;
 Crystal structure of
 (<i>E</i>)-3-(2-hydroxy-4-methylphenyl)-1-(2,4,6-trimethoxyphenyl)prop-2-en-1-one
;
_journal_coeditor_code JJ2214
_journal_issue 9
_journal_name_full 'Acta Crystallographica Section E'
_journal_page_first 1379
_journal_page_last 1382
_journal_paper_doi 10.1107/S2056989019011289
_journal_volume 75
_journal_year 2019
_chemical_formula_iupac 'C19 H20 O5'
_chemical_formula_moiety 'C19 H20 O5'
_chemical_formula_sum 'C19 H20 O5'
_chemical_formula_weight 328.35
_chemical_name_systematic (<i>E</i>)-3-(2-Hydroxy-4-methylphenyl)-1-(2,4,6-trimethoxyphenyl)prop-2-en-1-one
_space_group_crystal_system triclinic
_space_group_IT_number 2
_space_group_name_Hall '-P 1'
_space_group_name_H-M_alt 'P -1'
_symmetry_space_group_name_Hall '-P 1'
_symmetry_space_group_name_H-M 'P -1'
_atom_sites_solution_hydrogens geom
_audit_creation_method SHELXL-2018/3
_cell_angle_alpha 100.3650(10)
_cell_angle_beta 99.4330(10)
_cell_angle_gamma 104.9840(10)
_cell_formula_units_Z 2
_cell_length_a 6.8072(3)
_cell_length_b 8.5792(4)
_cell_length_c 15.8010(7)
_cell_measurement_reflns_used 6606
_cell_measurement_temperature 296
_cell_measurement_theta_max 25.68
_cell_measurement_theta_min 2.53
_cell_volume 855.09(7)
_computing_cell_refinement
;
SAINT (Bruker, 2012)
;
_computing_data_collection
;
APEX2 (Bruker, 2012)
;
_computing_data_reduction
;
SAINT (Bruker, 2012)
;
_computing_molecular_graphics
;
SHELXL2013 (Sheldrick, 2015) and Mercury (Macrae <i>et al.</i>,
2006)
;
_computing_publication_material
;
SHELXL2013 (Sheldrick, 2015) and PLATON (Spek, 2009)
;
_computing_structure_refinement
;
SHELXL2013 (Sheldrick, 2015)
;
_computing_structure_solution
;
SHELXS97 (Sheldrick, 2008)
;
_diffrn_ambient_temperature 296
_diffrn_measured_fraction_theta_full 1.000
_diffrn_measured_fraction_theta_max 0.993
_diffrn_measurement_device_type
;
Bruker APEXII DUO CCD area-detector
;
_diffrn_measurement_method '\f and \w scans'
_diffrn_radiation_monochromator graphite
_diffrn_radiation_source 'fine-focus sealed tube'
_diffrn_radiation_type MoK\a
_diffrn_radiation_wavelength 0.71073
_diffrn_reflns_av_R_equivalents 0.0299
_diffrn_reflns_av_unetI/netI 0.0202
_diffrn_reflns_limit_h_max 9
_diffrn_reflns_limit_h_min -9
_diffrn_reflns_limit_k_max 12
_diffrn_reflns_limit_k_min -12
_diffrn_reflns_limit_l_max 22
_diffrn_reflns_limit_l_min -22
_diffrn_reflns_number 33448
_diffrn_reflns_theta_full 25.242
_diffrn_reflns_theta_max 30.116
_diffrn_reflns_theta_min 1.343
_exptl_absorpt_coefficient_mu 0.092
_exptl_absorpt_correction_T_max 0.9497
_exptl_absorpt_correction_T_min 0.9079
_exptl_absorpt_correction_type multi-scan
_exptl_absorpt_process_details
;
(SADABS; Bruker, 2012)
;
_exptl_crystal_colour brown
_exptl_crystal_density_diffrn 1.275
_exptl_crystal_description Block
_exptl_crystal_F_000 348
_exptl_crystal_size_max 0.572
_exptl_crystal_size_mid 0.249
_exptl_crystal_size_min 0.212
_refine_diff_density_max 0.269
_refine_diff_density_min -0.188
_refine_ls_extinction_method none
_refine_ls_goodness_of_fit_ref 1.053
_refine_ls_hydrogen_treatment constr
_refine_ls_matrix_type full
_refine_ls_number_parameters 217
_refine_ls_number_reflns 5018
_refine_ls_number_restraints 0
_refine_ls_restrained_S_all 1.053
_refine_ls_R_factor_all 0.0825
_refine_ls_R_factor_gt 0.0522
_refine_ls_shift/su_max 0.000
_refine_ls_shift/su_mean 0.000
_refine_ls_structure_factor_coef Fsqd
_refine_ls_weighting_details 'w=1/[\s^2^(Fo^2^)+(0.0776P)^2^+0.1331P] where P=(Fo^2^+2Fc^2^)/3'
_refine_ls_weighting_scheme calc
_refine_ls_wR_factor_gt 0.1450
_refine_ls_wR_factor_ref 0.1706
_reflns_number_gt 3199
_reflns_number_total 5018
_reflns_threshold_expression 'I > 2\s(I)'
_cod_data_source_file jj2214sup1.cif
_cod_data_source_block I
_cod_database_code 2243076
_shelx_space_group_comment
;
The symmetry employed for this shelxl refinement is uniquely defined
by the following loop, which should always be used as a source of
symmetry information in preference to the above space-group names.
They are only intended as comments.
;
_shelx_estimated_absorpt_t_min 0.949
_shelx_estimated_absorpt_t_max 0.981

loop_
_space_group_symop_operation_xyz
'x, y, z'
'-x, -y, -z'

loop_
_atom_site_type_symbol
_atom_site_label
_atom_site_fract_x
_atom_site_fract_y
_atom_site_fract_z
_atom_site_U_iso_or_equiv
_atom_site_adp_type
_atom_site_calc_flag
_atom_site_occupancy
O O1 0.64130(18) 0.04792(12) 0.33273(7) 0.0582(3) Uani d 1
H H1B 0.622234 -0.051206 0.330607 0.087 Uiso calc 1
O O2 0.5594(2) 0.71937(13) 0.28620(9) 0.0750(4) Uani d 1
O O3 0.82818(19) 0.58546(15) 0.17162(8) 0.0718(4) Uani d 1
O O4 0.3336(2) 0.11733(16) -0.04471(7) 0.0741(4) Uani d 1
O O5 0.18978(18) 0.33623(15) 0.22860(8) 0.0653(3) Uani d 1
C C1 0.7621(3) 0.3898(2) 0.52362(11) 0.0587(4) Uani d 1
H H1A 0.765072 0.500561 0.536913 0.070 Uiso calc 1
C C2 0.8168(3) 0.3175(2) 0.59089(11) 0.0636(4) Uani d 1
H H2A 0.856694 0.379893 0.648810 0.076 Uiso calc 1
C C3 0.8134(2) 0.1518(2) 0.57349(10) 0.0576(4) Uani d 1
C C4 0.7548(2) 0.0621(2) 0.48690(10) 0.0536(4) Uani d 1
H H4A 0.752792 -0.048531 0.474238 0.064 Uiso calc 1
C C5 0.6988(2) 0.13422(17) 0.41849(9) 0.0462(3) Uani d 1
C C6 0.7017(2) 0.30075(17) 0.43524(9) 0.0461(3) Uani d 1
C C7 0.6399(2) 0.37021(17) 0.36199(9) 0.0462(3) Uani d 1
H H7A 0.600214 0.297697 0.306638 0.055 Uiso calc 1
C C8 0.6322(2) 0.52507(17) 0.36314(10) 0.0530(4) Uani d 1
H H8A 0.670606 0.601882 0.417082 0.064 Uiso calc 1
C C9 0.5668(2) 0.57758(17) 0.28428(10) 0.0506(3) Uani d 1
C C10 0.5066(2) 0.45590(17) 0.19626(10) 0.0474(3) Uani d 1
C C11 0.3145(2) 0.33383(18) 0.16927(10) 0.0496(3) Uani d 1
C C12 0.2590(2) 0.2222(2) 0.08827(10) 0.0553(4) Uani d 1
H H12A 0.130137 0.141133 0.070877 0.066 Uiso calc 1
C C13 0.3996(3) 0.23348(19) 0.03331(10) 0.0539(4) Uani d 1
C C14 0.5911(2) 0.35440(19) 0.05781(10) 0.0528(4) Uani d 1
H H14A 0.683280 0.361673 0.020255 0.063 Uiso calc 1
C C15 0.6426(2) 0.46422(18) 0.13936(10) 0.0502(3) Uani d 1
C C16 0.9764(3) 0.6078(3) 0.11824(14) 0.0747(5) Uani d 1
H H16A 1.098130 0.697163 0.149806 0.112 Uiso calc 1
H H16B 1.014327 0.507669 0.103655 0.112 Uiso calc 1
H H16C 0.917128 0.633866 0.065061 0.112 Uiso calc 1
C C17 0.4721(4) 0.1217(3) -0.10396(12) 0.0798(6) Uani d 1
H H17A 0.408006 0.034279 -0.156077 0.120 Uiso calc 1
H H17B 0.501338 0.226820 -0.119882 0.120 Uiso calc 1
H H17C 0.599756 0.106887 -0.075655 0.120 Uiso calc 1
C C18 -0.0021(3) 0.2085(3) 0.21029(14) 0.0741(5) Uani d 1
H H18A -0.072792 0.225952 0.257352 0.111 Uiso calc 1
H H18B -0.087708 0.210054 0.155938 0.111 Uiso calc 1
H H18C 0.024368 0.102923 0.205183 0.111 Uiso calc 1
C C19 0.8715(3) 0.0699(3) 0.64692(12) 0.0785(6) Uani d 1
H H19A 0.908022 0.148913 0.702583 0.118 Uiso calc 1
H H19B 0.755129 -0.021899 0.646508 0.118 Uiso calc 1
H H19C 0.988302 0.030616 0.638320 0.118 Uiso calc 1

loop_
_atom_site_aniso_label
_atom_site_aniso_U_11
_atom_site_aniso_U_22
_atom_site_aniso_U_33
_atom_site_aniso_U_12
_atom_site_aniso_U_13
_atom_site_aniso_U_23
O1 0.0834(8) 0.0397(5) 0.0461(6) 0.0191(5) 0.0077(5) 0.0007(4)
O2 0.1156(11) 0.0394(6) 0.0798(8) 0.0294(6) 0.0388(8) 0.0135(5)
O3 0.0660(7) 0.0665(7) 0.0692(8) -0.0007(6) 0.0305(6) -0.0029(6)
O4 0.0803(9) 0.0796(8) 0.0461(6) 0.0084(7) 0.0123(6) -0.0022(6)
O5 0.0577(7) 0.0702(7) 0.0659(7) 0.0118(5) 0.0271(6) 0.0090(6)
C1 0.0631(9) 0.0534(8) 0.0508(8) 0.0140(7) 0.0116(7) -0.0047(7)
C2 0.0594(9) 0.0766(11) 0.0441(8) 0.0141(8) 0.0094(7) -0.0018(7)
C3 0.0434(8) 0.0790(11) 0.0486(8) 0.0153(7) 0.0102(6) 0.0146(7)
C4 0.0527(8) 0.0538(8) 0.0543(8) 0.0169(7) 0.0119(7) 0.0113(7)
C5 0.0454(7) 0.0463(7) 0.0431(7) 0.0118(6) 0.0099(6) 0.0030(6)
C6 0.0432(7) 0.0440(7) 0.0464(7) 0.0097(5) 0.0117(6) 0.0018(6)
C7 0.0476(7) 0.0406(7) 0.0466(7) 0.0112(5) 0.0130(6) 0.0009(5)
C8 0.0607(9) 0.0413(7) 0.0523(8) 0.0129(6) 0.0163(7) -0.0009(6)
C9 0.0586(8) 0.0357(6) 0.0600(9) 0.0137(6) 0.0246(7) 0.0074(6)
C10 0.0557(8) 0.0403(7) 0.0507(8) 0.0185(6) 0.0173(6) 0.0108(6)
C11 0.0525(8) 0.0491(8) 0.0530(8) 0.0198(6) 0.0169(6) 0.0152(6)
C12 0.0529(8) 0.0563(9) 0.0522(8) 0.0117(7) 0.0082(7) 0.0113(7)
C13 0.0638(9) 0.0550(8) 0.0426(7) 0.0206(7) 0.0073(7) 0.0103(6)
C14 0.0597(9) 0.0568(8) 0.0475(8) 0.0214(7) 0.0192(7) 0.0136(7)
C15 0.0539(8) 0.0446(7) 0.0543(8) 0.0156(6) 0.0169(7) 0.0113(6)
C16 0.0663(11) 0.0762(12) 0.0799(13) 0.0099(9) 0.0345(10) 0.0137(10)
C17 0.1025(15) 0.0791(12) 0.0497(10) 0.0168(11) 0.0256(10) 0.0018(8)
C18 0.0613(10) 0.0826(13) 0.0820(13) 0.0132(9) 0.0271(9) 0.0297(10)
C19 0.0684(11) 0.1119(16) 0.0570(11) 0.0267(11) 0.0087(9) 0.0291(10)

loop_
_atom_type_symbol
_atom_type_description
_atom_type_scat_dispersion_real
_atom_type_scat_dispersion_imag
_atom_type_scat_source
C C 0.0033 0.0016 'International Tables Vol C Tables 4.2.6.8 and 6.1.1.4'
H H 0.0000 0.0000 'International Tables Vol C Tables 4.2.6.8 and 6.1.1.4'
O O 0.0106 0.0060 'International Tables Vol C Tables 4.2.6.8 and 6.1.1.4'

loop_
_geom_angle_atom_site_label_1
_geom_angle_atom_site_label_2
_geom_angle_atom_site_label_3
_geom_angle
C5 O1 H1B 109.5
C15 O3 C16 119.21(13)
C13 O4 C17 117.54(14)
C11 O5 C18 118.63(14)
C2 C1 C6 121.65(15)
C2 C1 H1A 119.2
C6 C1 H1A 119.2
C1 C2 C3 120.75(15)
C1 C2 H2A 119.6
C3 C2 H2A 119.6
C4 C3 C2 118.51(15)
C4 C3 C19 120.07(17)
C2 C3 C19 121.41(16)
C3 C4 C5 121.08(15)
C3 C4 H4A 119.5
C5 C4 H4A 119.5
O1 C5 C4 121.92(13)
O1 C5 C6 117.19(12)
C4 C5 C6 120.89(13)
C5 C6 C1 117.12(14)
C5 C6 C7 118.98(12)
C1 C6 C7 123.89(13)
C8 C7 C6 128.71(13)
C8 C7 H7A 115.6
C6 C7 H7A 115.6
C7 C8 C9 122.77(13)
C7 C8 H8A 118.6
C9 C8 H8A 118.6
O2 C9 C8 122.17(14)
O2 C9 C10 118.36(14)
C8 C9 C10 119.47(12)
C15 C10 C11 118.35(13)
C15 C10 C9 120.27(13)
C11 C10 C9 121.37(13)
O5 C11 C12 124.18(14)
O5 C11 C10 114.43(13)
C12 C11 C10 121.39(14)
C11 C12 C13 118.68(15)
C11 C12 H12A 120.7
C13 C12 H12A 120.7
O4 C13 C14 123.74(14)
O4 C13 C12 114.86(14)
C14 C13 C12 121.39(14)
C15 C14 C13 118.62(14)
C15 C14 H14A 120.7
C13 C14 H14A 120.7
O3 C15 C14 123.97(13)
O3 C15 C10 114.45(13)
C14 C15 C10 121.57(14)
O3 C16 H16A 109.5
O3 C16 H16B 109.5
H16A C16 H16B 109.5
O3 C16 H16C 109.5
H16A C16 H16C 109.5
H16B C16 H16C 109.5
O4 C17 H17A 109.5
O4 C17 H17B 109.5
H17A C17 H17B 109.5
O4 C17 H17C 109.5
H17A C17 H17C 109.5
H17B C17 H17C 109.5
O5 C18 H18A 109.5
O5 C18 H18B 109.5
H18A C18 H18B 109.5
O5 C18 H18C 109.5
H18A C18 H18C 109.5
H18B C18 H18C 109.5
C3 C19 H19A 109.5
C3 C19 H19B 109.5
H19A C19 H19B 109.5
C3 C19 H19C 109.5
H19A C19 H19C 109.5
H19B C19 H19C 109.5

loop_
_geom_bond_atom_site_label_1
_geom_bond_atom_site_label_2
_geom_bond_distance
O1 C5 1.3613(16)
O1 H1B 0.8200
O2 C9 1.2255(17)
O3 C15 1.3626(19)
O3 C16 1.4151(19)
O4 C13 1.3636(18)
O4 C17 1.432(2)
O5 C11 1.3651(18)
O5 C18 1.419(2)
C1 C2 1.371(2)
C1 C6 1.403(2)
C1 H1A 0.9300
C2 C3 1.392(3)
C2 H2A 0.9300
C3 C4 1.381(2)
C3 C19 1.511(2)
C4 C5 1.387(2)
C4 H4A 0.9300
C5 C6 1.3998(19)
C6 C7 1.446(2)
C7 C8 1.340(2)
C7 H7A 0.9300
C8 C9 1.441(2)
C8 H8A 0.9300
C9 C10 1.504(2)
C10 C15 1.390(2)
C10 C11 1.392(2)
C11 C12 1.383(2)
C12 C13 1.391(2)
C12 H12A 0.9300
C13 C14 1.385(2)
C14 C15 1.384(2)
C14 H14A 0.9300
C16 H16A 0.9600
C16 H16B 0.9600
C16 H16C 0.9600
C17 H17A 0.9600
C17 H17B 0.9600
C17 H17C 0.9600
C18 H18A 0.9600
C18 H18B 0.9600
C18 H18C 0.9600
C19 H19A 0.9600
C19 H19B 0.9600
C19 H19C 0.9600

loop_
_geom_hbond_atom_site_label_D
_geom_hbond_atom_site_label_H
_geom_hbond_atom_site_label_A
_geom_hbond_site_symmetry_A
_geom_hbond_distance_DH
_geom_hbond_distance_HA
_geom_hbond_distance_DA
_geom_hbond_angle_DHA
_geom_hbond_publ_flag
O1 H1B O2 1_545 0.8200 1.8800 2.6653(15) 161.00 yes
C17 H17A O1 2_655 0.9600 2.7000 3.520(2) 144.00 yes

loop_
_geom_torsion_atom_site_label_1
_geom_torsion_atom_site_label_2
_geom_torsion_atom_site_label_3
_geom_torsion_atom_site_label_4
_geom_torsion
C6 C1 C2 C3 -0.3(3)
C1 C2 C3 C4 0.4(2)
C1 C2 C3 C19 -179.49(16)
C2 C3 C4 C5 -0.5(2)
C19 C3 C4 C5 179.37(14)
C3 C4 C5 O1 179.78(14)
C3 C4 C5 C6 0.5(2)
O1 C5 C6 C1 -179.66(13)
C4 C5 C6 C1 -0.3(2)
O1 C5 C6 C7 1.36(19)
C4 C5 C6 C7 -179.32(13)
C2 C1 C6 C5 0.2(2)
C2 C1 C6 C7 179.15(14)
C5 C6 C7 C8 -179.68(14)
C1 C6 C7 C8 1.4(2)
C6 C7 C8 C9 -179.96(14)
C7 C8 C9 O2 179.67(15)
C7 C8 C9 C10 -0.8(2)
O2 C9 C10 C15 75.90(19)
C8 C9 C10 C15 -103.68(16)
O2 C9 C10 C11 -103.56(17)
C8 C9 C10 C11 76.87(19)
C18 O5 C11 C12 5.6(2)
C18 O5 C11 C10 -174.96(14)
C15 C10 C11 O5 -179.09(12)
C9 C10 C11 O5 0.4(2)
C15 C10 C11 C12 0.4(2)
C9 C10 C11 C12 179.85(13)
O5 C11 C12 C13 179.48(13)
C10 C11 C12 C13 0.1(2)
C17 O4 C13 C14 0.2(2)
C17 O4 C13 C12 -179.57(15)
C11 C12 C13 O4 179.14(13)
C11 C12 C13 C14 -0.6(2)
O4 C13 C14 C15 -178.99(14)
C12 C13 C14 C15 0.8(2)
C16 O3 C15 C14 3.0(2)
C16 O3 C15 C10 -178.38(15)
C13 C14 C15 O3 178.26(14)
C13 C14 C15 C10 -0.3(2)
C11 C10 C15 O3 -178.96(13)
C9 C10 C15 O3 1.6(2)
C11 C10 C15 C14 -0.3(2)
C9 C10 C15 C14 -179.73(13)

_cod_database_fobs_code 2243076
